data_4079042
loop_
_publ_author_name
'Yang, Yi-Fan'
'Foo, Cechao'
'Ganguly, Rakesh'
'Li, Yongxin'
'So, Cheuk-Wai'

_publ_section_title
;
 Synthesis of a Tin(II) 1,3-Benzobis(thiophosphinoyl)methanediide Complex
 and Its Reactions with Aluminum Compounds
;
_journal_issue 18
_journal_name_full Organometallics
_journal_page_first 6538
_journal_paper_doi 10.1021/om300345u
_journal_volume 31
_journal_year 2012
_chemical_formula_sum 'C40.06 H34.12 Al2 Cl0.12 P4 S4'
_chemical_formula_weight 826.06
_chemical_name_systematic
; 
 ? 
;
_space_group_IT_number 14
_symmetry_cell_setting monoclinic
_symmetry_space_group_name_Hall '-P 2ybc'
_symmetry_space_group_name_H-M 'P 1 21/c 1'
_atom_sites_solution_hydrogens geom
_atom_sites_solution_primary direct
_atom_sites_solution_secondary difmap
_audit_creation_method SHELXL-97
_cell_angle_alpha 90.00
_cell_angle_beta 104.333(2)
_cell_angle_gamma 90.00
_cell_formula_units_Z 4
_cell_length_a 18.1789(5)
_cell_length_b 13.8515(4)
_cell_length_c 16.5170(5)
_cell_measurement_reflns_used 9992
_cell_measurement_temperature 103(2)
_cell_measurement_theta_max 31.38
_cell_measurement_theta_min 2.31
_cell_volume 4029.6(2)
_computing_cell_refinement 'Bruker SAINT'
_computing_data_collection 'Bruker APEX2'
_computing_data_reduction 'Bruker SAINT'
_computing_molecular_graphics 'Bruker SHELXTL'
_computing_publication_material 'Bruker SHELXTL'
_computing_structure_refinement 'SHELXL-97 (Sheldrick, 2008)'
_computing_structure_solution 'SHELXS-97 (Sheldrick, 2008)'
_diffrn_ambient_temperature 103(2)
_diffrn_measured_fraction_theta_full 0.995
_diffrn_measured_fraction_theta_max 0.995
_diffrn_measurement_device_type 'Bruker APEX-II CCD'
_diffrn_measurement_method '\f and \w scans'
_diffrn_radiation_monochromator graphite
_diffrn_radiation_source 'fine-focus sealed tube'
_diffrn_radiation_type MoK\a
_diffrn_radiation_wavelength 0.71073
_diffrn_reflns_av_R_equivalents 0.0460
_diffrn_reflns_av_sigmaI/netI 0.0481
_diffrn_reflns_limit_h_max 26
_diffrn_reflns_limit_h_min -26
_diffrn_reflns_limit_k_max 19
_diffrn_reflns_limit_k_min -20
_diffrn_reflns_limit_l_max 24
_diffrn_reflns_limit_l_min -24
_diffrn_reflns_number 66350
_diffrn_reflns_theta_full 31.58
_diffrn_reflns_theta_max 31.58
_diffrn_reflns_theta_min 1.87
_exptl_absorpt_coefficient_mu 0.476
_exptl_absorpt_correction_T_max 0.9278
_exptl_absorpt_correction_T_min 0.8399
_exptl_absorpt_correction_type multi-scan
_exptl_absorpt_process_details sadabs
_exptl_crystal_colour colourless
_exptl_crystal_density_diffrn 1.362
_exptl_crystal_density_method 'not measured'
_exptl_crystal_description hexagonal
_exptl_crystal_F_000 1706
_exptl_crystal_size_max 0.38
_exptl_crystal_size_mid 0.32
_exptl_crystal_size_min 0.16
_refine_diff_density_max 0.464
_refine_diff_density_min -0.470
_refine_diff_density_rms 0.091
_refine_ls_extinction_method none
_refine_ls_goodness_of_fit_ref 1.031
_refine_ls_hydrogen_treatment constr
_refine_ls_matrix_type full
_refine_ls_number_parameters 480
_refine_ls_number_reflns 13448
_refine_ls_number_restraints 7
_refine_ls_restrained_S_all 1.031
_refine_ls_R_factor_all 0.0631
_refine_ls_R_factor_gt 0.0380
_refine_ls_shift/su_max 0.003
_refine_ls_shift/su_mean 0.000
_refine_ls_structure_factor_coef Fsqd
_refine_ls_weighting_details 'calc w=1/[\s^2^(Fo^2^)+(0.0424P)^2^+1.8133P] where P=(Fo^2^+2Fc^2^)/3'
_refine_ls_weighting_scheme calc
_refine_ls_wR_factor_gt 0.0855
_refine_ls_wR_factor_ref 0.0990
_reflns_number_gt 9885
_reflns_number_total 13448
_reflns_threshold_expression >2sigma(I)
_cod_data_source_file om300345u_si_001.cif
_cod_data_source_block scw440
_cod_depositor_comments
;
The following automatic conversions were performed:

'_symmetry_cell_setting' value 'Monoclinic' changed to 'monoclinic'
according to /home/saulius/struct/CIF-dictionaries/cif_core.dic
dictionary named 'cif_core.dic' version 2.4.2 from 2011-04-26.

Automatic conversion script
Id: cif_fix_values 1891 2012-01-12 08:04:46Z andrius 
;
_cod_original_sg_symbol_H-M P2(1)/c
_cod_database_code 4079042

loop_
_symmetry_equiv_pos_as_xyz
'x, y, z'
'-x, y+1/2, -z+1/2'
'-x, -y, -z'
'x, -y-1/2, z-1/2'

loop_
_atom_site_label
_atom_site_type_symbol
_atom_site_fract_x
_atom_site_fract_y
_atom_site_fract_z
_atom_site_U_iso_or_equiv
_atom_site_adp_type
_atom_site_occupancy
_atom_site_symmetry_multiplicity
_atom_site_calc_flag
_atom_site_refinement_flags
_atom_site_disorder_assembly
_atom_site_disorder_group
Cl2 Cl 0.6726(7) 0.5789(8) 0.2476(7) 0.059(3) Uani 0.06 1 d P A -1
Cl1 Cl 0.6817(6) 0.7785(8) 0.3064(7) 0.048(2) Uani 0.06 1 d PU A -1
C41 C 0.6300(17) 0.695(3) 0.244(2) 0.056(11) Uani 0.06 1 d PDU A -1
H41B H 0.6193 0.7193 0.1855 0.067 Uiso 0.06 1 calc PR A -1
H41A H 0.5808 0.6886 0.2587 0.067 Uiso 0.06 1 calc PR A -1
Al1 Al 0.48922(3) 0.04238(4) 0.87951(3) 0.01469(10) Uani 1 1 d . . .
Al2 Al 0.97450(3) 0.35941(3) 0.02296(3) 0.01453(10) Uani 1 1 d . . .
C1 C 0.55697(9) 0.09635(11) 0.97938(10) 0.0141(3) Uani 1 1 d . . .
C2 C 0.49528(12) 0.09837(14) 0.77272(11) 0.0286(4) Uani 1 1 d . . .
H2A H 0.4772 0.1653 0.7694 0.043 Uiso 1 1 calc R . .
H2B H 0.4636 0.0608 0.7269 0.043 Uiso 1 1 calc R . .
H2C H 0.5481 0.0971 0.7684 0.043 Uiso 1 1 calc R . .
C3 C 0.68346(9) 0.14844(11) 1.09890(10) 0.0151(3) Uani 1 1 d . . .
C4 C 0.75890(10) 0.16473(12) 1.13953(11) 0.0186(3) Uani 1 1 d . . .
H4 H 0.7973 0.1212 1.1329 0.022 Uiso 1 1 calc R . .
C5 C 0.77734(10) 0.24601(13) 1.19017(11) 0.0230(4) Uani 1 1 d . . .
H5 H 0.8289 0.2584 1.2176 0.028 Uiso 1 1 calc R . .
C6 C 0.72112(10) 0.30928(13) 1.20107(11) 0.0233(4) Uani 1 1 d . . .
H6 H 0.7346 0.3644 1.2358 0.028 Uiso 1 1 calc R . .
C7 C 0.64504(10) 0.29222(12) 1.16129(10) 0.0185(3) Uani 1 1 d . . .
H7 H 0.6064 0.3344 1.1697 0.022 Uiso 1 1 calc R . .
C8 C 0.62691(9) 0.21242(12) 1.10919(10) 0.0152(3) Uani 1 1 d . . .
C9 C 0.70696(9) 0.01187(12) 0.97123(10) 0.0155(3) Uani 1 1 d . . .
C10 C 0.72121(10) -0.08510(13) 0.95830(11) 0.0221(4) Uani 1 1 d . . .
H10 H 0.6946 -0.1342 0.9795 0.027 Uiso 1 1 calc R . .
C11 C 0.77467(12) -0.10946(15) 0.91417(13) 0.0303(4) Uani 1 1 d . . .
H11 H 0.7839 -0.1754 0.9042 0.036 Uiso 1 1 calc R . .
C12 C 0.81433(11) -0.03775(16) 0.88478(13) 0.0308(4) Uani 1 1 d . . .
H12 H 0.8516 -0.0548 0.8558 0.037 Uiso 1 1 calc R . .
C13 C 0.80018(11) 0.05856(15) 0.89728(12) 0.0265(4) Uani 1 1 d . . .
H13 H 0.8276 0.1073 0.8768 0.032 Uiso 1 1 calc R . .
C14 C 0.74608(10) 0.08410(13) 0.93968(11) 0.0209(3) Uani 1 1 d . . .
H14 H 0.7356 0.1502 0.9473 0.025 Uiso 1 1 calc R . .
C15 C 0.48183(9) 0.28061(11) 1.00336(10) 0.0156(3) Uani 1 1 d . . .
C16 C 0.44315(10) 0.33654(13) 1.04953(11) 0.0204(3) Uani 1 1 d . . .
H16 H 0.4407 0.3164 1.1038 0.024 Uiso 1 1 calc R . .
C17 C 0.40827(10) 0.42169(13) 1.01617(13) 0.0259(4) Uani 1 1 d . . .
H17 H 0.3833 0.4609 1.0483 0.031 Uiso 1 1 calc R . .
C18 C 0.40978(11) 0.44960(13) 0.93608(14) 0.0292(4) Uani 1 1 d . . .
H18 H 0.3854 0.5077 0.9133 0.035 Uiso 1 1 calc R . .
C19 C 0.44675(11) 0.39321(14) 0.88868(13) 0.0293(4) Uani 1 1 d . . .
H19 H 0.4468 0.4119 0.8334 0.035 Uiso 1 1 calc R . .
C20 C 0.48369(10) 0.30915(13) 0.92288(12) 0.0227(4) Uani 1 1 d . . .
H20 H 0.5102 0.2712 0.8914 0.027 Uiso 1 1 calc R . .
C21 C 0.93562(9) 0.47781(12) 0.06028(10) 0.0143(3) Uani 1 1 d . . .
C22 C 0.93756(10) 0.23710(13) 0.05833(12) 0.0235(4) Uani 1 1 d . . .
H22A H 0.9445 0.2374 0.1191 0.035 Uiso 1 1 calc R . .
H22B H 0.9662 0.1833 0.0426 0.035 Uiso 1 1 calc R . .
H22C H 0.8835 0.2295 0.0310 0.035 Uiso 1 1 calc R . .
C23 C 0.83981(9) 0.62103(12) 0.08237(10) 0.0155(3) Uani 1 1 d . . .
C24 C 0.77337(10) 0.67266(13) 0.07808(11) 0.0206(3) Uani 1 1 d . . .
H24 H 0.7339 0.6733 0.0281 0.025 Uiso 1 1 calc R . .
C25 C 0.76569(11) 0.72327(14) 0.14822(12) 0.0254(4) Uani 1 1 d D . .
H25 H 0.7196 0.7562 0.1471 0.031 Uiso 1 1 calc R . .
C26 C 0.82468(11) 0.72608(13) 0.21977(11) 0.0244(4) Uani 1 1 d . . .
H26 H 0.8189 0.7618 0.2669 0.029 Uiso 1 1 calc R . .
C27 C 0.89239(10) 0.67723(12) 0.22339(11) 0.0201(3) Uani 1 1 d . . .
H27 H 0.9333 0.6811 0.2719 0.024 Uiso 1 1 calc R . .
C28 C 0.89913(9) 0.62275(12) 0.15489(10) 0.0155(3) Uani 1 1 d . . .
C29 C 0.78349(9) 0.48003(12) -0.05458(10) 0.0148(3) Uani 1 1 d . . .
C30 C 0.75039(9) 0.49515(13) -0.13919(10) 0.0181(3) Uani 1 1 d . . .
H30 H 0.7692 0.5444 -0.1687 0.022 Uiso 1 1 calc R . .
C31 C 0.68952(10) 0.43776(13) -0.18033(11) 0.0215(4) Uani 1 1 d . . .
H31 H 0.6675 0.4471 -0.2382 0.026 Uiso 1 1 calc R . .
C32 C 0.66119(10) 0.36736(13) -0.13703(11) 0.0209(4) Uani 1 1 d . . .
H32 H 0.6197 0.3285 -0.1653 0.025 Uiso 1 1 calc R . .
C33 C 0.69312(10) 0.35314(12) -0.05209(11) 0.0202(3) Uani 1 1 d . . .
H33 H 0.6731 0.3052 -0.0224 0.024 Uiso 1 1 calc R . .
C34 C 0.75444(9) 0.40929(12) -0.01098(10) 0.0179(3) Uani 1 1 d . . .
H34 H 0.7766 0.3995 0.0468 0.022 Uiso 1 1 calc R . .
C35 C 1.01617(9) 0.48646(12) 0.23959(10) 0.0158(3) Uani 1 1 d . . .
C36 C 1.09325(10) 0.48623(14) 0.27872(11) 0.0236(4) Uani 1 1 d . . .
H36 H 1.1281 0.5197 0.2544 0.028 Uiso 1 1 calc R . .
C37 C 1.11922(11) 0.43667(14) 0.35376(12) 0.0276(4) Uani 1 1 d . . .
H37 H 1.1719 0.4361 0.3804 0.033 Uiso 1 1 calc R . .
C38 C 1.06883(11) 0.38840(14) 0.38965(12) 0.0270(4) Uani 1 1 d . . .
H38 H 1.0868 0.3553 0.4411 0.032 Uiso 1 1 calc R . .
C39 C 0.99242(11) 0.38828(14) 0.35088(12) 0.0282(4) Uani 1 1 d . . .
H39 H 0.9578 0.3551 0.3757 0.034 Uiso 1 1 calc R . .
C40 C 0.96596(10) 0.43657(13) 0.27571(12) 0.0245(4) Uani 1 1 d . . .
H40 H 0.9133 0.4356 0.2488 0.029 Uiso 1 1 calc R . .
P1 P 0.64193(2) 0.04797(3) 1.03217(3) 0.01354(8) Uani 1 1 d . . .
P2 P 0.53375(2) 0.17487(3) 1.04903(3) 0.01333(8) Uani 1 1 d . . .
P3 P 0.86474(2) 0.54795(3) 0.00202(3) 0.01367(8) Uani 1 1 d . . .
P4 P 0.97850(2) 0.54933(3) 0.14271(3) 0.01395(9) Uani 1 1 d . . .
S1 S 0.63542(2) -0.06559(3) 1.11077(3) 0.01664(9) Uani 1 1 d . . .
S2 S 0.48052(2) 0.11915(3) 1.13523(3) 0.01732(9) Uani 1 1 d . . .
S3 S 0.89423(2) 0.64539(3) -0.07886(3) 0.01669(9) Uani 1 1 d . . .
S4 S 1.06135(2) 0.64107(3) 0.12316(3) 0.01745(9) Uani 1 1 d . . .

loop_
_atom_site_aniso_label
_atom_site_aniso_U_11
_atom_site_aniso_U_22
_atom_site_aniso_U_33
_atom_site_aniso_U_23
_atom_site_aniso_U_13
_atom_site_aniso_U_12
Cl2 0.065(7) 0.049(6) 0.048(6) -0.009(5) -0.010(5) 0.007(5)
Cl1 0.044(5) 0.049(6) 0.053(6) -0.009(5) 0.015(4) 0.000(4)
C41 0.05(2) 0.025(16) 0.07(2) 0.002(17) -0.019(19) -0.004(16)
Al1 0.0169(2) 0.0149(2) 0.0123(2) 0.00054(18) 0.00362(18) -0.00042(19)
Al2 0.0135(2) 0.0130(2) 0.0169(2) 0.00008(18) 0.00346(18) -0.00037(18)
C1 0.0128(7) 0.0144(7) 0.0152(7) 0.0001(6) 0.0038(6) 0.0029(6)
C2 0.0410(12) 0.0274(10) 0.0186(9) 0.0026(7) 0.0098(8) -0.0047(9)
C3 0.0169(8) 0.0142(7) 0.0137(7) 0.0011(6) 0.0032(6) 0.0012(6)
C4 0.0156(8) 0.0197(8) 0.0196(8) 0.0013(6) 0.0026(6) 0.0018(6)
C5 0.0173(8) 0.0257(9) 0.0226(9) -0.0011(7) -0.0015(7) -0.0020(7)
C6 0.0260(9) 0.0214(9) 0.0200(8) -0.0050(7) 0.0006(7) -0.0040(7)
C7 0.0207(8) 0.0168(8) 0.0175(8) -0.0019(6) 0.0038(6) 0.0016(7)
C8 0.0158(8) 0.0150(7) 0.0143(7) 0.0012(6) 0.0031(6) 0.0001(6)
C9 0.0122(7) 0.0193(8) 0.0141(7) -0.0015(6) 0.0017(6) 0.0032(6)
C10 0.0229(9) 0.0213(9) 0.0223(9) -0.0022(7) 0.0060(7) 0.0040(7)
C11 0.0329(11) 0.0276(10) 0.0324(10) -0.0040(8) 0.0121(9) 0.0102(8)
C12 0.0250(10) 0.0419(12) 0.0291(10) -0.0019(9) 0.0137(8) 0.0091(9)
C13 0.0213(9) 0.0358(11) 0.0240(9) 0.0011(8) 0.0090(7) 0.0010(8)
C14 0.0203(9) 0.0215(8) 0.0215(8) 0.0006(7) 0.0066(7) 0.0032(7)
C15 0.0126(7) 0.0122(7) 0.0209(8) 0.0000(6) 0.0020(6) 0.0004(6)
C16 0.0163(8) 0.0215(9) 0.0218(8) -0.0023(7) 0.0020(7) 0.0034(7)
C17 0.0184(9) 0.0189(9) 0.0396(11) -0.0040(8) 0.0057(8) 0.0057(7)
C18 0.0218(9) 0.0167(9) 0.0472(12) 0.0095(8) 0.0053(9) 0.0053(7)
C19 0.0287(10) 0.0254(10) 0.0342(11) 0.0114(8) 0.0084(8) 0.0036(8)
C20 0.0231(9) 0.0194(9) 0.0272(9) 0.0043(7) 0.0097(7) 0.0024(7)
C21 0.0119(7) 0.0158(7) 0.0140(7) 0.0004(6) 0.0009(6) 0.0001(6)
C22 0.0229(9) 0.0185(8) 0.0290(9) 0.0018(7) 0.0062(7) -0.0033(7)
C23 0.0147(8) 0.0150(7) 0.0168(7) 0.0012(6) 0.0038(6) 0.0014(6)
C24 0.0183(8) 0.0199(8) 0.0224(8) 0.0018(7) 0.0025(7) 0.0045(7)
C25 0.0250(9) 0.0244(9) 0.0279(9) -0.0002(7) 0.0085(8) 0.0088(8)
C26 0.0321(10) 0.0214(9) 0.0214(9) -0.0036(7) 0.0100(8) 0.0057(8)
C27 0.0229(9) 0.0191(8) 0.0174(8) -0.0012(6) 0.0037(7) -0.0002(7)
C28 0.0149(8) 0.0153(7) 0.0158(7) 0.0007(6) 0.0028(6) 0.0004(6)
C29 0.0112(7) 0.0159(7) 0.0166(7) 0.0003(6) 0.0025(6) 0.0021(6)
C30 0.0165(8) 0.0219(8) 0.0158(8) 0.0025(6) 0.0038(6) -0.0008(7)
C31 0.0165(8) 0.0299(10) 0.0164(8) -0.0012(7) 0.0010(6) -0.0012(7)
C32 0.0152(8) 0.0222(9) 0.0248(9) -0.0058(7) 0.0038(7) -0.0023(7)
C33 0.0191(8) 0.0174(8) 0.0251(9) 0.0026(7) 0.0074(7) -0.0007(7)
C34 0.0177(8) 0.0191(8) 0.0166(8) 0.0028(6) 0.0035(6) 0.0021(6)
C35 0.0167(8) 0.0151(7) 0.0143(7) -0.0004(6) 0.0016(6) 0.0010(6)
C36 0.0192(9) 0.0264(9) 0.0222(9) 0.0027(7) -0.0004(7) -0.0039(7)
C37 0.0236(9) 0.0304(10) 0.0232(9) 0.0034(8) -0.0052(7) -0.0035(8)
C38 0.0339(11) 0.0230(9) 0.0206(9) 0.0058(7) 0.0005(8) 0.0010(8)
C39 0.0261(10) 0.0274(10) 0.0319(10) 0.0122(8) 0.0084(8) 0.0028(8)
C40 0.0166(8) 0.0262(9) 0.0300(10) 0.0081(8) 0.0044(7) 0.0019(7)
P1 0.01406(19) 0.01280(19) 0.01381(19) 0.00001(15) 0.00353(15) 0.00232(15)
P2 0.01325(19) 0.01237(18) 0.01456(19) -0.00075(15) 0.00381(15) 0.00126(15)
P3 0.01214(19) 0.01463(19) 0.01352(19) -0.00008(15) 0.00184(15) 0.00069(15)
P4 0.01214(19) 0.01507(19) 0.01359(19) -0.00015(15) 0.00121(15) -0.00004(15)
S1 0.0175(2) 0.01501(19) 0.01695(19) 0.00294(14) 0.00343(15) 0.00318(15)
S2 0.0203(2) 0.01600(19) 0.01800(19) -0.00170(15) 0.00913(16) 0.00019(16)
S3 0.01452(19) 0.01681(19) 0.01807(19) 0.00409(15) 0.00276(15) 0.00116(15)
S4 0.0162(2) 0.0185(2) 0.01675(19) -0.00148(15) 0.00239(15) -0.00427(16)

loop_
_atom_type_symbol
_atom_type_description
_atom_type_scat_dispersion_real
_atom_type_scat_dispersion_imag
_atom_type_scat_source
C C 0.0033 0.0016 'International Tables Vol C Tables 4.2.6.8 and 6.1.1.4'
H H 0.0000 0.0000 'International Tables Vol C Tables 4.2.6.8 and 6.1.1.4'
Al Al 0.0645 0.0514 'International Tables Vol C Tables 4.2.6.8 and 6.1.1.4'
P P 0.1023 0.0942 'International Tables Vol C Tables 4.2.6.8 and 6.1.1.4'
S S 0.1246 0.1234 'International Tables Vol C Tables 4.2.6.8 and 6.1.1.4'
Cl Cl 0.1484 0.1585 'International Tables Vol C Tables 4.2.6.8 and 6.1.1.4'

loop_
_geom_angle_atom_site_label_1
_geom_angle_atom_site_label_2
_geom_angle_atom_site_label_3
_geom_angle
_geom_angle_site_symmetry_1
_geom_angle_site_symmetry_3
Cl1 C41 Cl2 115(2) . .
Cl1 C41 H41B 108.4 . .
Cl2 C41 H41B 108.4 . .
Cl1 C41 H41A 108.4 . .
Cl2 C41 H41A 108.4 . .
H41B C41 H41A 107.5 . .
C1 Al1 C2 116.56(8) . .
C1 Al1 S2 109.94(5) . 3_657
C2 Al1 S2 102.65(6) . 3_657
C1 Al1 S1 108.07(5) . 3_657
C2 Al1 S1 106.26(7) . 3_657
S2 Al1 S1 113.44(2) 3_657 3_657
C21 Al2 C22 117.08(8) . .
C21 Al2 S3 108.33(5) . 3_765
C22 Al2 S3 104.41(6) . 3_765
C21 Al2 S4 107.40(5) . 3_765
C22 Al2 S4 106.02(6) . 3_765
S3 Al2 S4 113.83(2) 3_765 3_765
P2 C1 P1 104.37(9) . .
P2 C1 Al1 127.19(9) . .
P1 C1 Al1 125.68(9) . .
Al1 C2 H2A 109.5 . .
Al1 C2 H2B 109.5 . .
H2A C2 H2B 109.5 . .
Al1 C2 H2C 109.5 . .
H2A C2 H2C 109.5 . .
H2B C2 H2C 109.5 . .
C4 C3 C8 120.40(15) . .
C4 C3 P1 129.02(13) . .
C8 C3 P1 110.54(12) . .
C3 C4 C5 118.94(16) . .
C3 C4 H4 120.5 . .
C5 C4 H4 120.5 . .
C6 C5 C4 120.76(16) . .
C6 C5 H5 119.6 . .
C4 C5 H5 119.6 . .
C5 C6 C7 120.40(16) . .
C5 C6 H6 119.8 . .
C7 C6 H6 119.8 . .
C8 C7 C6 118.78(16) . .
C8 C7 H7 120.6 . .
C6 C7 H7 120.6 . .
C7 C8 C3 120.69(15) . .
C7 C8 P2 127.84(13) . .
C3 C8 P2 111.47(12) . .
C10 C9 C14 120.03(15) . .
C10 C9 P1 121.67(13) . .
C14 C9 P1 118.24(13) . .
C11 C10 C9 119.57(17) . .
C11 C10 H10 120.2 . .
C9 C10 H10 120.2 . .
C12 C11 C10 120.08(18) . .
C12 C11 H11 120.0 . .
C10 C11 H11 120.0 . .
C13 C12 C11 120.49(17) . .
C13 C12 H12 119.8 . .
C11 C12 H12 119.8 . .
C12 C13 C14 120.16(18) . .
C12 C13 H13 119.9 . .
C14 C13 H13 119.9 . .
C13 C14 C9 119.64(17) . .
C13 C14 H14 120.2 . .
C9 C14 H14 120.2 . .
C16 C15 C20 119.89(15) . .
C16 C15 P2 120.36(13) . .
C20 C15 P2 119.66(13) . .
C17 C16 C15 119.90(17) . .
C17 C16 H16 120.1 . .
C15 C16 H16 120.1 . .
C18 C17 C16 120.10(17) . .
C18 C17 H17 119.9 . .
C16 C17 H17 119.9 . .
C17 C18 C19 120.49(17) . .
C17 C18 H18 119.8 . .
C19 C18 H18 119.8 . .
C18 C19 C20 119.53(18) . .
C18 C19 H19 120.2 . .
C20 C19 H19 120.2 . .
C19 C20 C15 120.04(17) . .
C19 C20 H20 120.0 . .
C15 C20 H20 120.0 . .
P3 C21 P4 104.53(9) . .
P3 C21 Al2 125.71(9) . .
P4 C21 Al2 127.71(9) . .
Al2 C22 H22A 109.5 . .
Al2 C22 H22B 109.5 . .
H22A C22 H22B 109.5 . .
Al2 C22 H22C 109.5 . .
H22A C22 H22C 109.5 . .
H22B C22 H22C 109.5 . .
C24 C23 C28 120.70(15) . .
C24 C23 P3 128.40(13) . .
C28 C23 P3 110.89(12) . .
C23 C24 C25 118.83(16) . .
C23 C24 H24 120.6 . .
C25 C24 H24 120.6 . .
C26 C25 C24 120.56(17) . .
C26 C25 H25 119.7 . .
C24 C25 H25 119.7 . .
C25 C26 C27 120.80(16) . .
C25 C26 H26 119.6 . .
C27 C26 H26 119.6 . .
C28 C27 C26 118.92(16) . .
C28 C27 H27 120.5 . .
C26 C27 H27 120.5 . .
C27 C28 C23 120.08(15) . .
C27 C28 P4 128.78(13) . .
C23 C28 P4 111.13(12) . .
C30 C29 C34 119.90(15) . .
C30 C29 P3 122.40(13) . .
C34 C29 P3 117.69(12) . .
C29 C30 C31 119.75(16) . .
C29 C30 H30 120.1 . .
C31 C30 H30 120.1 . .
C32 C31 C30 120.16(16) . .
C32 C31 H31 119.9 . .
C30 C31 H31 119.9 . .
C31 C32 C33 120.34(16) . .
C31 C32 H32 119.8 . .
C33 C32 H32 119.8 . .
C34 C33 C32 119.76(16) . .
C34 C33 H33 120.1 . .
C32 C33 H33 120.1 . .
C33 C34 C29 120.07(16) . .
C33 C34 H34 120.0 . .
C29 C34 H34 120.0 . .
C36 C35 C40 119.48(16) . .
C36 C35 P4 122.13(13) . .
C40 C35 P4 118.39(13) . .
C35 C36 C37 119.69(17) . .
C35 C36 H36 120.2 . .
C37 C36 H36 120.2 . .
C38 C37 C36 120.39(17) . .
C38 C37 H37 119.8 . .
C36 C37 H37 119.8 . .
C39 C38 C37 120.04(17) . .
C39 C38 H38 120.0 . .
C37 C38 H38 120.0 . .
C38 C39 C40 120.10(18) . .
C38 C39 H39 120.0 . .
C40 C39 H39 120.0 . .
C39 C40 C35 120.29(17) . .
C39 C40 H40 119.9 . .
C35 C40 H40 119.9 . .
C1 P1 C9 117.26(8) . .
C1 P1 C3 101.31(8) . .
C9 P1 C3 108.62(8) . .
C1 P1 S1 115.75(6) . .
C9 P1 S1 106.72(6) . .
C3 P1 S1 106.39(5) . .
C1 P2 C15 115.21(8) . .
C1 P2 C8 101.45(8) . .
C15 P2 C8 108.48(7) . .
C1 P2 S2 117.59(6) . .
C15 P2 S2 107.86(6) . .
C8 P2 S2 105.27(5) . .
C21 P3 C29 113.70(8) . .
C21 P3 C23 101.28(8) . .
C29 P3 C23 110.44(7) . .
C21 P3 S3 117.18(6) . .
C29 P3 S3 108.45(6) . .
C23 P3 S3 105.13(6) . .
C21 P4 C35 115.20(8) . .
C21 P4 C28 101.23(8) . .
C35 P4 C28 108.06(7) . .
C21 P4 S4 116.15(6) . .
C35 P4 S4 107.82(6) . .
C28 P4 S4 107.70(6) . .
P1 S1 Al1 98.41(2) . 3_657
P2 S2 Al1 97.12(2) . 3_657
P3 S3 Al2 97.43(2) . 3_765
P4 S4 Al2 97.61(2) . 3_765

loop_
_geom_bond_atom_site_label_1
_geom_bond_atom_site_label_2
_geom_bond_distance
_geom_bond_site_symmetry_2
Cl2 C41 1.78(4) .
Cl1 C41 1.67(4) .
C41 H41B 0.9900 .
C41 H41A 0.9900 .
Al1 C1 1.9469(17) .
Al1 C2 1.9547(18) .
Al1 S2 2.3311(6) 3_657
Al1 S1 2.3331(7) 3_657
Al2 C21 1.9454(17) .
Al2 C22 1.9639(18) .
Al2 S3 2.3367(6) 3_765
Al2 S4 2.3391(6) 3_765
C1 P2 1.7102(16) .
C1 P1 1.7111(16) .
C2 H2A 0.9800 .
C2 H2B 0.9800 .
C2 H2C 0.9800 .
C3 C4 1.388(2) .
C3 C8 1.399(2) .
C3 P1 1.8191(17) .
C4 C5 1.393(2) .
C4 H4 0.9500 .
C5 C6 1.391(3) .
C5 H5 0.9500 .
C6 C7 1.397(2) .
C6 H6 0.9500 .
C7 C8 1.389(2) .
C7 H7 0.9500 .
C8 P2 1.8146(16) .
C9 C10 1.394(2) .
C9 C14 1.401(2) .
C9 P1 1.8028(16) .
C10 C11 1.393(3) .
C10 H10 0.9500 .
C11 C12 1.384(3) .
C11 H11 0.9500 .
C12 C13 1.384(3) .
C12 H12 0.9500 .
C13 C14 1.387(2) .
C13 H13 0.9500 .
C14 H14 0.9500 .
C15 C16 1.393(2) .
C15 C20 1.395(2) .
C15 P2 1.8035(16) .
C16 C17 1.387(3) .
C16 H16 0.9500 .
C17 C18 1.385(3) .
C17 H17 0.9500 .
C18 C19 1.391(3) .
C18 H18 0.9500 .
C19 C20 1.392(3) .
C19 H19 0.9500 .
C20 H20 0.9500 .
C21 P3 1.7077(16) .
C21 P4 1.7080(16) .
C22 H22A 0.9800 .
C22 H22B 0.9800 .
C22 H22C 0.9800 .
C23 C24 1.390(2) .
C23 C28 1.400(2) .
C23 P3 1.8136(17) .
C24 C25 1.390(3) .
C24 H24 0.9500 .
C25 C26 1.386(3) .
C25 H25 0.9500 .
C26 C27 1.393(3) .
C26 H26 0.9500 .
C27 C28 1.391(2) .
C27 H27 0.9500 .
C28 P4 1.8166(17) .
C29 C30 1.394(2) .
C29 C34 1.395(2) .
C29 P3 1.8048(16) .
C30 C31 1.395(2) .
C30 H30 0.9500 .
C31 C32 1.382(3) .
C31 H31 0.9500 .
C32 C33 1.393(2) .
C32 H32 0.9500 .
C33 C34 1.391(2) .
C33 H33 0.9500 .
C34 H34 0.9500 .
C35 C36 1.390(2) .
C35 C40 1.391(2) .
C35 P4 1.8014(17) .
C36 C37 1.393(3) .
C36 H36 0.9500 .
C37 C38 1.381(3) .
C37 H37 0.9500 .
C38 C39 1.378(3) .
C38 H38 0.9500 .
C39 C40 1.387(3) .
C39 H39 0.9500 .
C40 H40 0.9500 .
P1 S1 2.0616(6) .
P2 S2 2.0596(6) .
P3 S3 2.0612(6) .
P4 S4 2.0564(6) .
S1 Al1 2.3331(7) 3_657
S2 Al1 2.3312(6) 3_657
S3 Al2 2.3367(6) 3_765
S4 Al2 2.3391(6) 3_765
